data_2104424
loop_
_publ_author_name
'Cormary, Beno\^it'
'Malfant, Isabelle'
'Buron-Le Cointe, Marylize'
'Toupet, Lo\"ic'
'Delley, Bernard'
'Schaniel, Dominik'
'Mockus, Nicholas'
'Woike, Theo'
'Fejfarov\'a, Karla'
'Pet\<r\'i\<cek, V\'aclav'
'Du\<sek, Michal'

_publ_section_title
;
 [Ru(py)~4~Cl(NO)](PF~6~)~2~&#x00B7;0.5H~2~O: a model system for
 structural determination and <i>ab initio</i> calculations of
 photo-induced linkage NO isomers
;
_journal_coeditor_code CK5038
_journal_issue 5
_journal_name_full 'Acta Crystallographica Section B'
_journal_page_first 612
_journal_page_last 623
_journal_paper_doi 10.1107/S0108768109027207
_journal_volume 65
_journal_year 2009
_chemical_formula_moiety '2(C20 H20 Cl N5 O Ru), 4(F6 P), H2 O'
_chemical_formula_sum 'C40 H42 Cl2 F24 N10 O3 P4 Ru2'
_chemical_formula_weight 1563.8
_chemical_name_systematic ' ?'
_space_group_IT_number 14
_symmetry_cell_setting monoclinic
_symmetry_space_group_name_Hall '-P 2ybc'
_symmetry_space_group_name_H-M 'P 1 21/c 1'
_cell_angle_alpha 90
_cell_angle_beta 92.603(2)
_cell_angle_gamma 90
_cell_formula_units_Z 4
_cell_length_a 15.7224(4)
_cell_length_b 13.3917(4)
_cell_length_c 26.7648(7)
_cell_measurement_reflns_used 58320
_cell_measurement_temperature 100
_cell_measurement_theta_max 33.74
_cell_measurement_theta_min 2.55
_cell_volume 5629.5(3)
_computing_cell_refinement 'Crysalis RED (Oxford diffraction, 2007)'
_computing_data_collection 'Crysalis CCD (Oxford diffraction, 2007)'
_computing_data_reduction 'Crysalis RED'
_computing_molecular_graphics 'Diamond (Brandenburg & Putz, 2005)'
_computing_publication_material 'Jana2006 (Petricek, Dusek & Palatinus, 2006)'
_computing_structure_refinement 'Jana2006 (Petricek, Dusek & Palatinus, 2006)'
_computing_structure_solution 'SHELXS97 (Sheldrick 2008)'
_diffrn_ambient_temperature 100
_diffrn_measured_fraction_theta_full 0.98
_diffrn_measured_fraction_theta_max 0.83
_diffrn_measurement_device_type 'Oxford Diffraction Xcalibur 3 with 2D Sapphire 3 CCD detector'
_diffrn_measurement_method 'Full Sphere 32, detector distance 50 mm'
_diffrn_radiation_monochromator graphite
_diffrn_radiation_source 'X-ray tube'
_diffrn_radiation_type 'Mo K\a'
_diffrn_radiation_wavelength 0.71069
_diffrn_reflns_av_R_equivalents 0.042
_diffrn_reflns_av_sigmaI/netI 0.0544
_diffrn_reflns_limit_h_max 21
_diffrn_reflns_limit_h_min -23
_diffrn_reflns_limit_k_max 20
_diffrn_reflns_limit_k_min -20
_diffrn_reflns_limit_l_max 40
_diffrn_reflns_limit_l_min -40
_diffrn_reflns_number 58320
_diffrn_reflns_theta_full 21.84
_diffrn_reflns_theta_max 33.7
_diffrn_reflns_theta_min 2.55
_exptl_absorpt_coefficient_mu 0.873
_exptl_absorpt_correction_type none
_exptl_crystal_colour green
_exptl_crystal_density_diffrn 1.84451
_exptl_crystal_description parallelepiped
_exptl_crystal_F_000 3096
_exptl_crystal_size_max 0.2
_exptl_crystal_size_mid 0.2
_exptl_crystal_size_min 0.2
_refine_diff_density_max 0.66
_refine_diff_density_min -0.76
_refine_ls_extinction_coef 12E2(3)
_refine_ls_extinction_method 'B-C type 1 Lorentzian isotropic (Becker & Coppens, 1974)'
_refine_ls_goodness_of_fit_ref 1.10
_refine_ls_hydrogen_treatment mixed
_refine_ls_number_constraints 204
_refine_ls_number_parameters 775
_refine_ls_number_reflns 18723
_refine_ls_number_restraints 3
_refine_ls_R_factor_all 0.0688
_refine_ls_R_factor_gt 0.0288
_refine_ls_shift/su_max 0.0430
_refine_ls_shift/su_mean 0.0017
_refine_ls_structure_factor_coef F
_refine_ls_weighting_details w=1/(\s^2^(F)+0.0001F^2^)
_refine_ls_weighting_scheme sigma
_refine_ls_wR_factor_gt 0.0258
_refine_ls_wR_factor_ref 0.027
_reflns_number_gt 11569
_reflns_number_total 18723
_reflns_threshold_expression I>3\s(I)
_cod_data_source_file ck5038.cif
_cod_data_source_block (SI)
_cod_database_code 2104424

loop_
_symmetry_equiv_pos_site_id
_symmetry_equiv_pos_as_xyz
1 x,y,z
2 -x,y+1/2,-z+1/2
3 -x,-y,-z
4 x,-y+1/2,z+1/2

loop_
_atom_site_type_symbol
_atom_site_label
_atom_site_fract_x
_atom_site_fract_y
_atom_site_fract_z
_atom_site_U_iso_or_equiv
_atom_site_adp_type
_atom_site_calc_flag
_atom_site_refinement_flags
_atom_site_occupancy
_atom_site_disorder_assembly
_atom_site_disorder_group
Ru Ru1 0.021349(9) 0.237396(9) 0.858552(5) 0.01224(4) Uani d . 1 . .
Cl Cl1 0.12948(3) 0.30489(3) 0.815846(17) 0.02070(13) Uani d . 1 . .
N N1 -0.04026(9) 0.37614(9) 0.85683(5) 0.0137(4) Uani d . 1 . .
C C1 -0.12495(12) 0.38062(12) 0.84761(7) 0.0193(6) Uani d . 1 . .
H H1 -0.156499 0.31775 0.838777 0.0231 Uiso d . 1 . .
C C2 -0.16996(13) 0.46900(13) 0.84990(8) 0.0253(6) Uani d . 1 . .
H H2 -0.233069 0.469888 0.843303 0.0304 Uiso d . 1 . .
C C3 -0.12624(13) 0.55626(13) 0.86147(8) 0.0228(6) Uani d . 1 . .
H H3 -0.157281 0.62118 0.863619 0.0274 Uiso d . 1 . .
C C4 -0.03919(12) 0.55221(12) 0.86999(7) 0.0181(6) Uani d . 1 . .
H H4 -0.006232 0.614554 0.877862 0.0218 Uiso d . 1 . .
C C5 0.00225(12) 0.46144(11) 0.86760(6) 0.0149(5) Uani d . 1 . .
H H5 0.065366 0.458973 0.874017 0.0179 Uiso d . 1 . .
N N2 0.08625(10) 0.27980(10) 0.92533(6) 0.0139(4) Uani d . 1 . .
C C6 0.04355(12) 0.32440(12) 0.96169(7) 0.0171(5) Uani d . 1 . .
H H6 -0.019377 0.333821 0.956807 0.0205 Uiso d . 1 . .
C C7 0.08366(13) 0.35732(15) 1.00524(7) 0.0248(6) Uani d . 1 . .
H H7 0.050399 0.390646 1.031501 0.0298 Uiso d . 1 . .
C C8 0.17026(13) 0.34395(15) 1.01239(8) 0.0267(7) Uani d . 1 . .
H H8 0.200783 0.367926 1.04372 0.0321 Uiso d . 1 . .
C C9 0.21406(13) 0.29707(13) 0.97570(8) 0.0236(6) Uani d . 1 . .
H H9 0.276825 0.285844 0.980146 0.0283 Uiso d . 1 . .
C C10 0.17034(12) 0.26586(12) 0.93283(7) 0.0192(6) Uani d . 1 . .
H H10 0.202371 0.231565 0.906333 0.023 Uiso d . 1 . .
N N3 0.08558(10) 0.10046(10) 0.85921(6) 0.0209(5) Uani d . 1 . .
C C11 0.11891(13) 0.06359(14) 0.81776(10) 0.0333(7) Uani d . 1 . .
H H11 0.111375 0.101136 0.785569 0.04 Uiso d . 1 . .
C C12 0.16364(14) -0.02574(17) 0.81885(13) 0.0566(11) Uani d . 1 . .
H H12 0.188173 -0.052126 0.787656 0.068 Uiso d . 1 . .
C C13 0.17413(16) -0.07783(17) 0.86290(15) 0.0687(13) Uani d . 1 . .
H H13 0.206595 -0.142057 0.864235 0.0824 Uiso d . 1 . .
C C14 0.13965(17) -0.04058(15) 0.90462(13) 0.0578(11) Uani d . 1 . .
H H14 0.146151 -0.077621 0.937008 0.0694 Uiso d . 1 . .
C C15 0.09558(14) 0.04858(13) 0.90216(9) 0.0333(7) Uani d . 1 . .
H H15 0.070429 0.07533 0.933094 0.04 Uiso d . 1 . .
N N4 -0.04244(10) 0.19740(10) 0.79076(5) 0.0150(4) Uani d . 1 . .
C C16 -0.03981(12) 0.25390(12) 0.74914(7) 0.0183(5) Uani d . 1 . .
H H16 -0.006752 0.317714 0.750485 0.0219 Uiso d . 1 . .
C C17 -0.08130(12) 0.22636(13) 0.70485(7) 0.0193(6) Uani d . 1 . .
H H17 -0.077082 0.26892 0.674366 0.0231 Uiso d . 1 . .
C C18 -0.12876(12) 0.13959(13) 0.70281(7) 0.0198(6) Uani d . 1 . .
H H18 -0.160209 0.119189 0.671136 0.0237 Uiso d . 1 . .
C C19 -0.13200(12) 0.08171(13) 0.74514(7) 0.0201(6) Uani d . 1 . .
H H19 -0.165726 0.018378 0.744679 0.0241 Uiso d . 1 . .
C C20 -0.08814(12) 0.11220(12) 0.78816(7) 0.0168(5) Uani d . 1 . .
H H20 -0.090268 0.069446 0.818704 0.0201 Uiso d . 1 . .
O O5 -0.06640(8) 0.18357(8) 0.89453(5) 0.0150(4) Uani d . 0.915(16) . .
N N5 -0.12123(11) 0.15309(11) 0.91645(6) 0.0256(6) Uani d . 0.915(16) . .
N N5' -0.06640(8) 0.18357(8) 0.89453(5) 0.0150(4) Uani d . 0.085(16) . .
O O5' -0.12123(11) 0.15309(11) 0.91645(6) 0.0256(6) Uani d . 0.085(16) . .
Ru Ru2 0.511573(9) 0.685660(9) 0.881559(5) 0.01156(4) Uani d . 1 . .
Cl Cl2 0.62395(3) 0.60898(3) 0.922428(16) 0.01634(12) Uani d . 1 . .
N N6 0.45071(9) 0.54607(9) 0.87372(5) 0.0129(4) Uani d . 1 . .
C C21 0.49177(12) 0.46466(11) 0.85703(7) 0.0151(5) Uani d . 1 . .
H H21 0.553288 0.470583 0.849512 0.0181 Uiso d . 1 . .
C C22 0.45166(12) 0.37375(12) 0.85004(7) 0.0187(6) Uani d . 1 . .
H H22 0.483862 0.314727 0.837985 0.0224 Uiso d . 1 . .
C C23 0.36649(13) 0.36531(12) 0.85989(8) 0.0225(6) Uani d . 1 . .
H H23 0.336091 0.300247 0.854823 0.027 Uiso d . 1 . .
C C24 0.32386(13) 0.44803(13) 0.87686(7) 0.0216(6) Uani d . 1 . .
H H24 0.262181 0.443771 0.884244 0.0259 Uiso d . 1 . .
C C25 0.36790(12) 0.53676(12) 0.88345(7) 0.0169(5) Uani d . 1 . .
H H25 0.336982 0.596363 0.895946 0.0203 Uiso d . 1 . .
N N7 0.57321(9) 0.66204(9) 0.81479(5) 0.0125(4) Uani d . 1 . .
C C26 0.65679(12) 0.68450(12) 0.81209(7) 0.0163(5) Uani d . 1 . .
H H26 0.687577 0.714595 0.841946 0.0196 Uiso d . 1 . .
C C27 0.70086(12) 0.66735(13) 0.76966(7) 0.0193(6) Uani d . 1 . .
H H27 0.762464 0.685465 0.768642 0.0231 Uiso d . 1 . .
C C28 0.65884(13) 0.62473(13) 0.72846(7) 0.0221(6) Uani d . 1 . .
H H28 0.689814 0.609983 0.697492 0.0265 Uiso d . 1 . .
C C29 0.57345(13) 0.60297(13) 0.73090(7) 0.0196(6) Uani d . 1 . .
H H29 0.541449 0.57307 0.701416 0.0235 Uiso d . 1 . .
C C30 0.53252(12) 0.62271(11) 0.77422(7) 0.0149(5) Uani d . 1 . .
H H30 0.470433 0.607233 0.775508 0.0179 Uiso d . 1 . .
N N8 0.57394(9) 0.82333(9) 0.88685(5) 0.0128(4) Uani d . 1 . .
C C31 0.57245(12) 0.88439(12) 0.84634(7) 0.0162(5) Uani d . 1 . .
H H31 0.53774 0.864665 0.815693 0.0195 Uiso d . 1 . .
C C32 0.61717(12) 0.97239(12) 0.84620(7) 0.0191(6) Uani d . 1 . .
H H32 0.615197 1.015807 0.81577 0.0229 Uiso d . 1 . .
C C33 0.66485(12) 1.00040(12) 0.88839(7) 0.0193(6) Uani d . 1 . .
H H33 0.698254 1.063964 0.888928 0.0232 Uiso d . 1 . .
C C34 0.66566(12) 0.93915(12) 0.92987(7) 0.0175(5) Uani d . 1 . .
H H34 0.699496 0.957965 0.960987 0.021 Uiso d . 1 . .
C C35 0.61940(11) 0.85189(12) 0.92794(7) 0.0141(5) Uani d . 1 . .
H H35 0.619724 0.808265 0.958275 0.017 Uiso d . 1 . .
N N9 0.45911(9) 0.70788(9) 0.95118(5) 0.0130(4) Uani d . 1 . .
C C36 0.43129(11) 0.79892(11) 0.96428(7) 0.0143(5) Uani d . 1 . .
H H36 0.433078 0.85448 0.939386 0.0172 Uiso d . 1 . .
C C37 0.40054(11) 0.81840(12) 1.01055(7) 0.0163(5) Uani d . 1 . .
H H37 0.380901 0.887103 1.019045 0.0195 Uiso d . 1 . .
C C38 0.39700(12) 0.74228(13) 1.04517(7) 0.0206(6) Uani d . 1 . .
H H38 0.375595 0.754893 1.079221 0.0247 Uiso d . 1 . .
C C39 0.42379(13) 0.64823(13) 1.03161(7) 0.0219(6) Uani d . 1 . .
H H39 0.42067 0.591229 1.055593 0.0263 Uiso d . 1 . .
C C40 0.45475(12) 0.63342(12) 0.98496(7) 0.0178(5) Uani d . 1 . .
H H40 0.474689 0.565231 0.975749 0.0214 Uiso d . 1 . .
O O10 0.41549(8) 0.74765(8) 0.85258(5) 0.0147(4) Uani d . 0.928(17) . .
N N10 0.35278(11) 0.78575(11) 0.84068(6) 0.0215(5) Uani d . 0.928(17) . .
N N10' 0.41549(8) 0.74765(8) 0.85258(5) 0.0147(4) Uani d . 0.072(17) . .
O O10' 0.35278(11) 0.78575(11) 0.84068(6) 0.0215(5) Uani d . 0.072(17) . .
P P1 -0.11953(3) -0.14565(3) 0.85856(2) 0.01925(15) Uani d . 1 . .
F F1 -0.11863(8) -0.23195(8) 0.81741(4) 0.0303(4) Uani d . 1 . .
F F2 -0.11927(8) -0.05886(9) 0.89930(6) 0.0455(5) Uani d . 1 . .
F F3 -0.19764(7) -0.19935(7) 0.88386(4) 0.0237(4) Uani d . 1 . .
F F4 -0.18428(8) -0.08305(9) 0.82380(5) 0.0407(5) Uani d . 1 . .
F F5 -0.04068(7) -0.09335(8) 0.83262(5) 0.0329(4) Uani d . 1 . .
F F6 -0.05442(8) -0.20862(8) 0.89335(5) 0.0306(4) Uani d . 1 . .
P P2 -0.17765(3) 0.35044(4) 1.03998(2) 0.02543(17) Uani d . 1 . .
F F7 -0.18754(10) 0.27141(15) 0.99650(7) 0.0889(8) Uani d . 1 . .
F F8 -0.16666(8) 0.42907(8) 1.08472(4) 0.0307(4) Uani d . 1 . .
F F9 -0.24336(9) 0.28950(9) 1.07183(7) 0.0576(6) Uani d . 1 . .
F F10 -0.25362(9) 0.41583(12) 1.01724(5) 0.0549(6) Uani d . 1 . .
F F11 -0.11163(9) 0.41259(11) 1.00936(6) 0.0553(6) Uani d . 1 . .
F F12 -0.10097(8) 0.28637(8) 1.06428(6) 0.0427(5) Uani d . 1 . .
P P3 0.38727(3) 1.07642(3) 0.916941(17) 0.01516(14) Uani d . 1 . .
F F13 0.38741(7) 0.98671(7) 0.87672(4) 0.0209(3) Uani d . 1 . .
F F14 0.38565(7) 1.16650(7) 0.95630(4) 0.0245(4) Uani d . 1 . .
F F15 0.32392(7) 1.01327(8) 0.94990(4) 0.0261(4) Uani d . 1 . .
F F16 0.30600(7) 1.12453(7) 0.88667(4) 0.0211(3) Uani d . 1 . .
F F17 0.44911(7) 1.13945(7) 0.88337(4) 0.0205(3) Uani d . 1 . .
P P4 0.33619(3) 0.75826(3) 0.710162(18) 0.01481(13) Uani d . 1 . .
F F18 0.46680(7) 1.02797(7) 0.94663(4) 0.0231(3) Uani d . 1 . .
F F19 0.40694(7) 0.69817(7) 0.68141(4) 0.0198(3) Uani d . 1 . .
F F20 0.26533(7) 0.81851(7) 0.73877(4) 0.0215(3) Uani d . 1 . .
F F21 0.26291(7) 0.70486(7) 0.67591(4) 0.0210(3) Uani d . 1 . .
F F22 0.33204(7) 0.66951(7) 0.75037(4) 0.0221(3) Uani d . 1 . .
F F23 0.41003(7) 0.81101(7) 0.74430(4) 0.0209(3) Uani d . 1 . .
F F24 0.34104(7) 0.84683(7) 0.67006(4) 0.0216(3) Uani d . 1 . .
O O3 -0.00163(17) 0.11090(14) 1.00561(9) 0.0829(9) Uani d . 1 . .
H H1a 0.0208(17) 0.0536(11) 1.0026(12) 0.0995 Uiso d . 1 . .
H H1b 0.0232(19) 0.1355(19) 1.0317(8) 0.0995 Uiso d . 1 . .

loop_
_atom_site_aniso_label
_atom_site_aniso_U_11
_atom_site_aniso_U_22
_atom_site_aniso_U_33
_atom_site_aniso_U_12
_atom_site_aniso_U_13
_atom_site_aniso_U_23
_atom_site_aniso_type_symbol
Ru1 0.01319(8) 0.00981(5) 0.01392(7) -0.00055(5) 0.00265(6) -0.00135(5) Ru
Cl1 0.0211(3) 0.02128(19) 0.0204(2) -0.00765(17) 0.0083(2) -0.00446(17) Cl
N1 0.0140(9) 0.0098(6) 0.0171(8) -0.0017(5) -0.0014(7) -0.0005(5) N
C1 0.0175(11) 0.0137(7) 0.0259(11) -0.0021(7) -0.0072(9) -0.0021(7) C
C2 0.0173(12) 0.0185(8) 0.0390(13) 0.0024(7) -0.0110(10) -0.0030(8) C
C3 0.0252(12) 0.0137(8) 0.0290(11) 0.0024(7) -0.0055(9) -0.0010(7) C
C4 0.0237(12) 0.0115(7) 0.0191(10) -0.0018(7) 0.0000(8) -0.0006(6) C
C5 0.0177(11) 0.0121(7) 0.0149(9) -0.0019(6) -0.0012(8) -0.0013(6) C
N2 0.0126(9) 0.0139(6) 0.0152(8) 0.0000(5) 0.0002(6) 0.0008(5) N
C6 0.0126(10) 0.0215(8) 0.0173(9) -0.0004(7) 0.0018(8) -0.0002(7) C
C7 0.0206(12) 0.0373(11) 0.0167(10) -0.0014(8) 0.0022(9) -0.0048(8) C
C8 0.0199(12) 0.0400(11) 0.0196(11) -0.0053(9) -0.0058(9) -0.0001(9) C
C9 0.0143(11) 0.0270(9) 0.0290(12) 0.0020(7) -0.0040(9) 0.0038(8) C
C10 0.0149(11) 0.0169(7) 0.0258(11) 0.0034(7) 0.0015(8) -0.0015(7) C
N3 0.0136(9) 0.0128(6) 0.0362(10) 0.0007(6) 0.0000(8) -0.0066(6) N
C11 0.0155(11) 0.0233(9) 0.0622(17) -0.0055(8) 0.0134(11) -0.0218(10) C
C12 0.0130(13) 0.0295(12) 0.129(3) -0.0065(9) 0.0186(15) -0.0452(15) C
C13 0.0206(15) 0.0173(10) 0.165(4) 0.0072(9) -0.0312(18) -0.0273(16) C
C14 0.0485(18) 0.0134(9) 0.106(3) 0.0060(10) -0.0532(18) -0.0075(12) C
C15 0.0340(14) 0.0138(8) 0.0501(15) 0.0021(8) -0.0216(12) -0.0029(9) C
N4 0.0181(9) 0.0128(6) 0.0144(8) -0.0012(5) 0.0021(6) -0.0017(5) N
C16 0.0220(11) 0.0147(7) 0.0185(9) -0.0004(7) 0.0044(8) 0.0009(7) C
C17 0.0225(11) 0.0189(8) 0.0166(9) 0.0029(7) 0.0038(8) 0.0033(7) C
C18 0.0197(11) 0.0225(8) 0.0171(10) 0.0010(7) -0.0008(8) -0.0044(7) C
C19 0.0222(11) 0.0175(8) 0.0209(10) -0.0037(7) 0.0028(9) -0.0048(7) C
C20 0.0208(11) 0.0136(7) 0.0162(9) -0.0015(7) 0.0043(8) -0.0007(6) C
O5 0.0167(8) 0.0137(5) 0.0147(7) -0.0011(5) 0.0022(5) -0.0016(5) O
N5 0.0295(11) 0.0253(8) 0.0229(9) -0.0103(7) 0.0105(8) -0.0064(7) N
N5' 0.0167(8) 0.0137(5) 0.0147(7) -0.0011(5) 0.0022(5) -0.0016(5) N
O5' 0.0295(11) 0.0253(8) 0.0229(9) -0.0103(7) 0.0105(8) -0.0064(7) O
Ru2 0.01403(8) 0.00973(5) 0.01088(7) 0.00101(5) 0.00000(6) -0.00001(5) Ru
Cl2 0.0174(2) 0.01382(16) 0.0174(2) 0.00180(15) -0.00398(19) 0.00121(15) Cl
N6 0.0149(8) 0.0109(6) 0.0127(7) 0.0008(5) -0.0007(6) -0.0003(5) N
C21 0.0150(10) 0.0149(7) 0.0155(9) 0.0017(6) 0.0010(8) -0.0006(6) C
C22 0.0206(11) 0.0130(7) 0.0224(10) 0.0011(7) 0.0009(8) -0.0020(7) C
C23 0.0233(12) 0.0146(8) 0.0298(11) -0.0035(7) 0.0031(9) -0.0028(7) C
C24 0.0163(11) 0.0186(8) 0.0302(11) -0.0020(7) 0.0041(9) 0.0000(7) C
C25 0.0174(11) 0.0144(7) 0.0190(10) 0.0017(7) 0.0030(8) -0.0008(6) C
N7 0.0125(8) 0.0137(6) 0.0113(7) 0.0023(5) 0.0002(6) 0.0004(5) N
C26 0.0170(10) 0.0167(7) 0.0150(9) 0.0002(7) -0.0024(8) -0.0008(7) C
C27 0.0124(11) 0.0271(9) 0.0183(10) 0.0013(7) 0.0008(8) 0.0012(7) C
C28 0.0199(12) 0.0306(9) 0.0158(10) 0.0061(8) 0.0019(9) -0.0001(8) C
C29 0.0201(11) 0.0246(9) 0.0138(9) 0.0040(7) -0.0030(8) -0.0018(7) C
C30 0.0144(10) 0.0160(7) 0.0141(9) 0.0016(6) -0.0015(8) -0.0004(6) C
N8 0.0143(8) 0.0108(6) 0.0136(7) 0.0007(5) 0.0029(6) -0.0004(5) N
C31 0.0180(11) 0.0158(7) 0.0149(9) 0.0031(7) 0.0017(8) 0.0005(6) C
C32 0.0206(11) 0.0142(7) 0.0231(10) 0.0027(7) 0.0074(9) 0.0041(7) C
C33 0.0192(11) 0.0121(7) 0.0271(11) -0.0009(7) 0.0054(9) -0.0029(7) C
C34 0.0155(10) 0.0174(8) 0.0196(10) 0.0003(7) 0.0000(8) -0.0059(7) C
C35 0.0145(10) 0.0144(7) 0.0136(9) 0.0024(6) 0.0016(8) -0.0017(6) C
N9 0.0140(8) 0.0120(6) 0.0128(7) -0.0003(5) -0.0010(6) 0.0001(5) N
C36 0.0133(10) 0.0132(7) 0.0163(9) -0.0003(6) -0.0013(8) 0.0002(6) C
C37 0.0164(10) 0.0164(7) 0.0160(9) -0.0006(7) 0.0009(8) -0.0035(7) C
C38 0.0231(11) 0.0258(9) 0.0130(9) -0.0022(8) 0.0009(8) -0.0030(7) C
C39 0.0335(13) 0.0180(8) 0.0141(9) -0.0020(8) -0.0003(9) 0.0035(7) C
C40 0.0254(11) 0.0132(7) 0.0146(9) 0.0008(7) -0.0023(8) 0.0011(6) C
O10 0.0177(8) 0.0137(6) 0.0127(6) 0.0012(5) 0.0005(6) -0.0004(4) O
N10 0.0204(11) 0.0241(8) 0.0196(9) 0.0063(7) -0.0020(7) -0.0008(6) N
N10' 0.0177(8) 0.0137(6) 0.0127(6) 0.0012(5) 0.0005(6) -0.0004(4) N
O10' 0.0204(11) 0.0241(8) 0.0196(9) 0.0063(7) -0.0020(7) -0.0008(6) O
P1 0.0158(3) 0.01209(19) 0.0297(3) 0.00007(17) -0.0003(2) 0.00117(18) P
F1 0.0302(7) 0.0339(6) 0.0272(7) -0.0086(5) 0.0060(5) -0.0080(5) F
F2 0.0344(8) 0.0321(6) 0.0704(10) -0.0011(6) 0.0069(7) -0.0312(6) F
F3 0.0231(7) 0.0209(5) 0.0276(6) -0.0005(4) 0.0068(5) 0.0027(4) F
F4 0.0186(7) 0.0413(7) 0.0624(10) 0.0051(5) 0.0027(6) 0.0319(6) F
F5 0.0175(7) 0.0184(5) 0.0634(9) -0.0008(4) 0.0073(6) 0.0080(5) F
F6 0.0256(7) 0.0343(6) 0.0313(7) 0.0089(5) -0.0059(6) 0.0049(5) F
P2 0.0141(3) 0.0324(3) 0.0295(3) 0.0059(2) -0.0023(2) -0.0151(2) P
F7 0.0477(11) 0.1179(15) 0.0999(15) 0.0177(10) -0.0113(10) -0.0932(12) F
F8 0.0300(7) 0.0319(6) 0.0293(7) 0.0002(5) -0.0071(6) -0.0126(5) F
F9 0.0324(9) 0.0289(7) 0.1141(14) -0.0056(6) 0.0311(9) -0.0121(7) F
F10 0.0333(9) 0.0942(11) 0.0356(9) 0.0345(8) -0.0168(7) -0.0173(8) F
F11 0.0472(9) 0.0621(9) 0.0596(10) 0.0252(7) 0.0349(8) 0.0187(7) F
F12 0.0226(8) 0.0268(6) 0.0780(11) 0.0074(5) -0.0044(7) 0.0046(6) F
P3 0.0175(3) 0.01503(19) 0.0129(2) 0.00066(17) 0.0008(2) 0.00107(16) P
F13 0.0235(7) 0.0163(5) 0.0226(6) 0.0001(4) -0.0023(5) -0.0034(4) F
F14 0.0314(7) 0.0260(5) 0.0160(6) 0.0035(5) 0.0002(5) -0.0052(4) F
F15 0.0257(7) 0.0344(6) 0.0183(6) -0.0070(5) 0.0014(5) 0.0085(5) F
F16 0.0220(7) 0.0234(5) 0.0177(6) 0.0069(4) -0.0010(5) 0.0003(4) F
F17 0.0242(7) 0.0193(5) 0.0183(6) -0.0037(4) 0.0041(5) 0.0006(4) F
P4 0.0139(3) 0.01392(18) 0.0167(2) 0.00177(16) 0.0014(2) 0.00103(16) P
F18 0.0210(7) 0.0203(5) 0.0271(6) 0.0000(4) -0.0083(5) 0.0038(4) F
F19 0.0170(6) 0.0166(5) 0.0261(6) 0.0034(4) 0.0048(5) -0.0022(4) F
F20 0.0190(6) 0.0239(5) 0.0219(6) 0.0061(4) 0.0037(5) -0.0028(4) F
F21 0.0174(6) 0.0209(5) 0.0242(6) 0.0000(4) -0.0036(5) -0.0023(4) F
F22 0.0178(6) 0.0219(5) 0.0266(6) -0.0001(4) 0.0002(5) 0.0097(4) F
F23 0.0179(6) 0.0212(5) 0.0234(6) -0.0014(4) -0.0016(5) -0.0019(4) F
F24 0.0224(7) 0.0178(5) 0.0248(6) 0.0025(4) 0.0034(5) 0.0064(4) F
O3 0.135(2) 0.0479(11) 0.0610(15) -0.0509(13) -0.0464(14) 0.0261(10) O

loop_
_atom_type_symbol
_atom_type_scat_dispersion_real
_atom_type_scat_dispersion_imag
_atom_type_scat_source
C 0.003 0.002 'International Tables Vol C tables 4.2.6.8 and 6.1.1.4'
H 0.000 0.000 'International Tables Vol C tables 4.2.6.8 and 6.1.1.4'
Cl 0.148 0.159 'International Tables Vol C tables 4.2.6.8 and 6.1.1.4'
F 0.017 0.010 'International Tables Vol C tables 4.2.6.8 and 6.1.1.4'
N 0.006 0.003 'International Tables Vol C tables 4.2.6.8 and 6.1.1.4'
O 0.011 0.006 'International Tables Vol C tables 4.2.6.8 and 6.1.1.4'
P 0.102 0.094 'International Tables Vol C tables 4.2.6.8 and 6.1.1.4'
Ru -1.259 0.836 'International Tables Vol C tables 4.2.6.8 and 6.1.1.4'

loop_
_geom_angle_atom_site_label_1
_geom_angle_atom_site_label_2
_geom_angle_atom_site_label_3
_geom_angle_site_symmetry_1
_geom_angle_site_symmetry_2
_geom_angle_site_symmetry_3
_geom_angle
_geom_angle_publ_flag
Cl1 Ru1 N1 . . . 89.54(4) yes
Cl1 Ru1 N2 . . . 88.56(4) yes
Cl1 Ru1 N3 . . . 88.91(4) yes
Cl1 Ru1 N4 . . . 90.32(4) yes
Cl1 Ru1 O5 . . . 178.93(4) yes
Cl1 Ru1 N5' . . . 178.93(4) yes
N1 Ru1 N2 . . . 89.15(5) yes
N1 Ru1 N3 . . . 178.45(6) yes
N1 Ru1 N4 . . . 90.29(5) yes
N1 Ru1 O5 . . . 90.11(5) yes
N1 Ru1 N5' . . . 90.11(5) yes
N2 Ru1 N3 . . . 90.81(6) yes
N2 Ru1 N4 . . . 178.76(5) yes
N2 Ru1 O5 . . . 90.42(5) yes
N2 Ru1 N5' . . . 90.42(5) yes
N3 Ru1 N4 . . . 89.72(6) yes
N3 Ru1 O5 . . . 91.43(6) yes
N3 Ru1 N5' . . . 91.43(6) yes
N4 Ru1 O5 . . . 90.69(5) yes
N4 Ru1 N5' . . . 90.69(5) yes
C1 N1 C5 . . . 118.60(14) yes
N1 C1 H1 . . . 118.8294 yes
N1 C1 C2 . . . 122.34(16) yes
H1 C1 C2 . . . 118.8298 yes
C1 C2 H2 . . . 120.5541 yes
C1 C2 C3 . . . 118.89(19) yes
H2 C2 C3 . . . 120.5546 yes
C2 C3 H3 . . . 120.5491 yes
C2 C3 C4 . . . 118.90(17) yes
H3 C3 C4 . . . 120.5486 yes
C3 C4 H4 . . . 120.213 yes
C3 C4 C5 . . . 119.57(16) yes
H4 C4 C5 . . . 120.2139 yes
N1 C5 C4 . . . 121.68(17) yes
N1 C5 H5 . . . 119.1622 yes
C4 C5 H5 . . . 119.1623 yes
C6 N2 C10 . . . 118.28(15) yes
N2 C6 H6 . . . 118.9572 yes
N2 C6 C7 . . . 122.09(18) yes
H6 C6 C7 . . . 118.9568 yes
C6 C7 H7 . . . 120.3578 yes
C6 C7 C8 . . . 119.29(19) yes
H7 C7 C8 . . . 120.3564 yes
C7 C8 H8 . . . 120.5449 yes
C7 C8 C9 . . . 118.91(19) yes
H8 C8 C9 . . . 120.5449 yes
C8 C9 H9 . . . 120.4427 yes
C8 C9 C10 . . . 119.11(19) yes
H9 C9 C10 . . . 120.4433 yes
N2 C10 C9 . . . 122.31(18) yes
N2 C10 H10 . . . 118.8466 yes
C9 C10 H10 . . . 118.8474 yes
C11 N3 C15 . . . 118.75(16) yes
N3 C11 H11 . . . 119.4574 yes
N3 C11 C12 . . . 121.1(2) yes
H11 C11 C12 . . . 119.4578 yes
C11 C12 H12 . . . 120.0988 yes
C11 C12 C13 . . . 119.8(3) yes
H12 C12 C13 . . . 120.0987 yes
C12 C13 H13 . . . 120.5789 yes
C12 C13 C14 . . . 118.8(2) yes
H13 C13 C14 . . . 120.5792 yes
C13 C14 H14 . . . 120.1094 yes
C13 C14 C15 . . . 119.8(3) yes
H14 C14 C15 . . . 120.1093 yes
N3 C15 C14 . . . 121.7(2) yes
N3 C15 H15 . . . 119.135 yes
C14 C15 H15 . . . 119.1348 yes
C16 N4 C20 . . . 117.92(15) yes
N4 C16 H16 . . . 119.0158 yes
N4 C16 C17 . . . 121.97(15) yes
H16 C16 C17 . . . 119.0145 yes
C16 C17 H17 . . . 120.2158 yes
C16 C17 C18 . . . 119.57(17) yes
H17 C17 C18 . . . 120.216 yes
C17 C18 H18 . . . 120.5949 yes
C17 C18 C19 . . . 118.81(17) yes
H18 C18 C19 . . . 120.5944 yes
C18 C19 H19 . . . 120.4734 yes
C18 C19 C20 . . . 119.05(16) yes
H19 C19 C20 . . . 120.4739 yes
N4 C20 C19 . . . 122.66(16) yes
N4 C20 H20 . . . 118.6692 yes
C19 C20 H20 . . . 118.6688 yes
Ru1 O5 N5 . . . 178.12(12) yes
Ru1 O5 O5' . . . 178.12(12) yes
Ru1 N5' N5 . . . 178.12(12) yes
Ru1 N5' O5' . . . 178.12(12) yes
Cl2 Ru2 N6 . . . 89.24(4) yes
Cl2 Ru2 N7 . . . 87.87(4) yes
Cl2 Ru2 N8 . . . 90.80(4) yes
Cl2 Ru2 N9 . . . 88.00(4) yes
Cl2 Ru2 O10 . . . 175.73(4) yes
Cl2 Ru2 N10' . . . 175.73(4) yes
N6 Ru2 N7 . . . 90.38(5) yes
N6 Ru2 N8 . . . 177.93(6) yes
N6 Ru2 N9 . . . 91.10(5) yes
N6 Ru2 O10 . . . 89.88(5) yes
N6 Ru2 N10' . . . 89.88(5) yes
N7 Ru2 N8 . . . 87.55(5) yes
N7 Ru2 N9 . . . 175.59(6) yes
N7 Ru2 O10 . . . 96.31(5) yes
N7 Ru2 N10' . . . 96.31(5) yes
N8 Ru2 N9 . . . 90.97(5) yes
N8 Ru2 O10 . . . 90.24(5) yes
N8 Ru2 N10' . . . 90.24(5) yes
N9 Ru2 O10 . . . 87.85(5) yes
N9 Ru2 N10' . . . 87.85(5) yes
C21 N6 C25 . . . 118.02(14) yes
N6 C21 H21 . . . 118.8721 yes
N6 C21 C22 . . . 122.26(17) yes
H21 C21 C22 . . . 118.8722 yes
C21 C22 H22 . . . 120.4155 yes
C21 C22 C23 . . . 119.17(16) yes
H22 C22 C23 . . . 120.415 yes
C22 C23 H23 . . . 120.4624 yes
C22 C23 C24 . . . 119.07(16) yes
H23 C23 C24 . . . 120.4627 yes
C23 C24 H24 . . . 120.553 yes
C23 C24 C25 . . . 118.89(18) yes
H24 C24 C25 . . . 120.5521 yes
N6 C25 C24 . . . 122.59(16) yes
N6 C25 H25 . . . 118.7071 yes
C24 C25 H25 . . . 118.7073 yes
C26 N7 C30 . . . 118.19(15) yes
N7 C26 H26 . . . 118.8806 yes
N7 C26 C27 . . . 122.24(16) yes
H26 C26 C27 . . . 118.8814 yes
C26 C27 H27 . . . 120.4393 yes
C26 C27 C28 . . . 119.12(18) yes
H27 C27 C28 . . . 120.4397 yes
C27 C28 H28 . . . 120.6315 yes
C27 C28 C29 . . . 118.74(18) yes
H28 C28 C29 . . . 120.6312 yes
C28 C29 H29 . . . 120.2422 yes
C28 C29 C30 . . . 119.52(17) yes
H29 C29 C30 . . . 120.2411 yes
N7 C30 C29 . . . 122.17(17) yes
N7 C30 H30 . . . 118.9139 yes
C29 C30 H30 . . . 118.9128 yes
C31 N8 C35 . . . 118.22(14) yes
N8 C31 H31 . . . 119.019 yes
N8 C31 C32 . . . 121.96(16) yes
H31 C31 C32 . . . 119.0191 yes
C31 C32 H32 . . . 120.3039 yes
C31 C32 C33 . . . 119.39(17) yes
H32 C32 C33 . . . 120.3032 yes
C32 C33 H33 . . . 120.5903 yes
C32 C33 C34 . . . 118.82(16) yes
H33 C33 C34 . . . 120.5895 yes
C33 C34 H34 . . . 120.3584 yes
C33 C34 C35 . . . 119.28(17) yes
H34 C34 C35 . . . 120.3585 yes
N8 C35 C34 . . . 122.30(16) yes
N8 C35 H35 . . . 118.8499 yes
C34 C35 H35 . . . 118.8501 yes
C36 N9 C40 . . . 117.86(15) yes
N9 C36 H36 . . . 118.7309 yes
N9 C36 C37 . . . 122.54(15) yes
H36 C36 C37 . . . 118.7315 yes
C36 C37 H37 . . . 120.2892 yes
C36 C37 C38 . . . 119.42(16) yes
H37 C37 C38 . . . 120.2889 yes
C37 C38 H38 . . . 120.8359 yes
C37 C38 C39 . . . 118.33(17) yes
H38 C38 C39 . . . 120.8356 yes
C38 C39 H39 . . . 120.1727 yes
C38 C39 C40 . . . 119.65(16) yes
H39 C39 C40 . . . 120.1732 yes
N9 C40 C39 . . . 122.18(15) yes
N9 C40 H40 . . . 118.9116 yes
C39 C40 H40 . . . 118.9104 yes
Ru2 O10 N10 . . . 171.43(13) yes
Ru2 O10 O10' . . . 171.43(13) yes
Ru2 N10' N10 . . . 171.43(13) yes
Ru2 N10' O10' . . . 171.43(13) yes
F1 P1 F2 . . . 179.20(7) yes
F1 P1 F3 . . . 89.86(6) yes
F1 P1 F4 . . . 90.20(7) yes
F1 P1 F5 . . . 89.22(7) yes
F1 P1 F6 . . . 89.68(6) yes
F2 P1 F3 . . . 90.94(7) yes
F2 P1 F4 . . . 89.86(7) yes
F2 P1 F5 . . . 89.98(7) yes
F2 P1 F6 . . . 90.26(7) yes
F3 P1 F4 . . . 90.07(6) yes
F3 P1 F5 . . . 179.04(6) yes
F3 P1 F6 . . . 89.99(6) yes
F4 P1 F5 . . . 90.20(7) yes
F4 P1 F6 . . . 179.87(8) yes
F5 P1 F6 . . . 89.74(6) yes
F7 P2 F8 . . . 178.91(9) yes
F7 P2 F9 . . . 90.37(9) yes
F7 P2 F10 . . . 92.31(9) yes
F7 P2 F11 . . . 90.91(9) yes
F7 P2 F12 . . . 89.27(8) yes
F8 P2 F9 . . . 89.27(8) yes
F8 P2 F10 . . . 88.71(7) yes
F8 P2 F11 . . . 89.45(7) yes
F8 P2 F12 . . . 89.71(7) yes
F9 P2 F10 . . . 89.58(8) yes
F9 P2 F11 . . . 178.69(9) yes
F9 P2 F12 . . . 90.16(7) yes
F10 P2 F11 . . . 90.64(8) yes
F10 P2 F12 . . . 178.40(8) yes
F11 P2 F12 . . . 89.58(8) yes
F13 P3 F14 . . . 178.91(6) yes
F13 P3 F15 . . . 89.66(6) yes
F13 P3 F16 . . . 89.28(6) yes
F13 P3 F17 . . . 89.94(6) yes
F13 P3 F18 . . . 90.27(6) yes
F14 P3 F15 . . . 90.38(6) yes
F14 P3 F16 . . . 89.63(6) yes
F14 P3 F17 . . . 90.01(6) yes
F14 P3 F18 . . . 90.82(6) yes
F15 P3 F16 . . . 89.39(6) yes
F15 P3 F17 . . . 179.02(6) yes
F15 P3 F18 . . . 90.22(6) yes
F16 P3 F17 . . . 89.71(6) yes
F16 P3 F18 . . . 179.40(6) yes
F17 P3 F18 . . . 90.68(6) yes
F19 P4 F20 . . . 179.83(6) yes
F19 P4 F21 . . . 89.88(6) yes
F19 P4 F22 . . . 90.02(6) yes
F19 P4 F23 . . . 89.68(6) yes
F19 P4 F24 . . . 89.71(6) yes
F20 P4 F21 . . . 90.04(6) yes
F20 P4 F22 . . . 90.13(6) yes
F20 P4 F23 . . . 90.40(6) yes
F20 P4 F24 . . . 90.14(6) yes
F21 P4 F22 . . . 90.17(6) yes
F21 P4 F23 . . . 179.54(6) yes
F21 P4 F24 . . . 90.11(6) yes
F22 P4 F23 . . . 89.70(6) yes
F22 P4 F24 . . . 179.61(6) yes
F23 P4 F24 . . . 90.02(6) yes
H1a O3 H1b . . . 105(3) yes

loop_
_geom_bond_atom_site_label_1
_geom_bond_atom_site_label_2
_geom_bond_site_symmetry_1
_geom_bond_site_symmetry_2
_geom_bond_distance
_geom_bond_publ_flag
Ru1 Cl1 . . 2.2782(5) yes
Ru1 N1 . . 2.0949(13) yes
Ru1 N2 . . 2.0958(14) yes
Ru1 N3 . . 2.0932(14) yes
Ru1 N4 . . 2.1023(14) yes
Ru1 O5 . . 1.8630(13) yes
Ru1 N5' . . 1.8630(13) yes
N1 C1 . . 1.345(2) yes
N1 C5 . . 1.348(2) yes
C1 H1 . . 1 yes
C1 C2 . . 1.382(3) yes
C2 H2 . . 1 yes
C2 C3 . . 1.384(3) yes
C3 H3 . . 1 yes
C3 C4 . . 1.378(3) yes
C4 H4 . . 1 yes
C4 C5 . . 1.382(2) yes
C5 H5 . . 1 yes
N2 C6 . . 1.347(2) yes
N2 C10 . . 1.341(2) yes
C6 H6 . . 1 yes
C6 C7 . . 1.373(3) yes
C7 H7 . . 1 yes
C7 C8 . . 1.378(3) yes
C8 H8 . . 1 yes
C8 C9 . . 1.376(3) yes
C9 H9 . . 1 yes
C9 C10 . . 1.375(3) yes
C10 H10 . . 1 yes
N3 C11 . . 1.342(3) yes
N3 C15 . . 1.346(3) yes
C11 H11 . . 1 yes
C11 C12 . . 1.387(3) yes
C12 H12 . . 1 yes
C12 C13 . . 1.373(5) yes
C13 H13 . . 1 yes
C13 C14 . . 1.358(5) yes
C14 H14 . . 1 yes
C14 C15 . . 1.381(3) yes
C15 H15 . . 1 yes
N4 C16 . . 1.349(2) yes
N4 C20 . . 1.348(2) yes
C16 H16 . . 1 yes
C16 C17 . . 1.377(3) yes
C17 H17 . . 1 yes
C17 C18 . . 1.381(2) yes
C18 H18 . . 1 yes
C18 C19 . . 1.376(3) yes
C19 H19 . . 1 yes
C19 C20 . . 1.377(3) yes
C20 H20 . . 1 yes
O5 N5 . . 1.140(2) yes
O5 N5' . . 0 yes
O5 O5' . . 1.140(2) yes
N5 N5' . . 1.140(2) yes
N5 O5' . . 0 yes
N5' O5' . . 1.140(2) yes
Ru2 Cl2 . . 2.2798(5) yes
Ru2 N6 . . 2.1061(13) yes
Ru2 N7 . . 2.0954(15) yes
Ru2 N8 . . 2.0900(13) yes
Ru2 N9 . . 2.0930(15) yes
Ru2 O10 . . 1.8619(12) yes
Ru2 N10' . . 1.8619(12) yes
N6 C21 . . 1.353(2) yes
N6 C25 . . 1.345(2) yes
C21 H21 . . 1 yes
C21 C22 . . 1.380(2) yes
C22 H22 . . 1 yes
C22 C23 . . 1.381(3) yes
C23 H23 . . 1 yes
C23 C24 . . 1.382(3) yes
C24 H24 . . 1 yes
C24 C25 . . 1.383(2) yes
C25 H25 . . 1 yes
N7 C26 . . 1.353(2) yes
N7 C30 . . 1.343(2) yes
C26 H26 . . 1 yes
C26 C27 . . 1.376(3) yes
C27 H27 . . 1 yes
C27 C28 . . 1.383(3) yes
C28 H28 . . 1 yes
C28 C29 . . 1.378(3) yes
C29 H29 . . 1 yes
C29 C30 . . 1.377(3) yes
C30 H30 . . 1 yes
N8 C31 . . 1.357(2) yes
N8 C35 . . 1.340(2) yes
C31 H31 . . 1 yes
C31 C32 . . 1.372(2) yes
C32 H32 . . 1 yes
C32 C33 . . 1.379(3) yes
C33 H33 . . 1 yes
C33 C34 . . 1.380(3) yes
C34 H34 . . 1 yes
C34 C35 . . 1.376(2) yes
C35 H35 . . 1 yes
N9 C36 . . 1.347(2) yes
N9 C40 . . 1.350(2) yes
C36 H36 . . 1 yes
C36 C37 . . 1.375(3) yes
C37 H37 . . 1 yes
C37 C38 . . 1.381(2) yes
C38 H38 . . 1 yes
C38 C39 . . 1.382(3) yes
C39 H39 . . 1 yes
C39 C40 . . 1.375(3) yes
C40 H40 . . 1 yes
O10 N10 . . 1.142(2) yes
O10 N10' . . 0 yes
O10 O10' . . 1.142(2) yes
N10 N10' . . 1.142(2) yes
N10 O10' . . 0 yes
N10' O10' . . 1.142(2) yes
P1 F1 . . 1.5970(12) yes
P1 F2 . . 1.5934(14) yes
P1 F3 . . 1.5999(12) yes
P1 F4 . . 1.5871(13) yes
P1 F5 . . 1.6086(13) yes
P1 F6 . . 1.5935(13) yes
P2 F7 . . 1.575(2) yes
P2 F8 . . 1.5982(13) yes
P2 F9 . . 1.5938(16) yes
P2 F10 . . 1.5804(15) yes
P2 F11 . . 1.5871(16) yes
P2 F12 . . 1.5941(13) yes
P3 F13 . . 1.6132(11) yes
P3 F14 . . 1.6025(11) yes
P3 F15 . . 1.6018(12) yes
P3 F16 . . 1.6155(11) yes
P3 F17 . . 1.5952(11) yes
P3 F18 . . 1.5892(11) yes
P4 F19 . . 1.5984(11) yes
P4 F20 . . 1.5987(11) yes
P4 F21 . . 1.6073(11) yes
P4 F22 . . 1.6066(11) yes
P4 F23 . . 1.6078(11) yes
P4 F24 . . 1.6037(11) yes
O3 H1a . . 0.850(18) yes
O3 H1b . . 0.85(2) yes

loop_
_geom_hbond_atom_site_label_D
_geom_hbond_atom_site_label_H
_geom_hbond_atom_site_label_A
_geom_hbond_site_symmetry_D
_geom_hbond_site_symmetry_H
_geom_hbond_site_symmetry_A
_geom_hbond_distance_DH
_geom_hbond_distance_HA
_geom_hbond_distance_DA
_geom_hbond_angle_DHA
_geom_hbond_publ_flag
? ? ? ? ? ? ? ? ? ? ?

loop_
_geom_torsion_atom_site_label_1
_geom_torsion_atom_site_label_2
_geom_torsion_atom_site_label_3
_geom_torsion_atom_site_label_4
_geom_torsion_site_symmetry_1
_geom_torsion_site_symmetry_2
_geom_torsion_site_symmetry_3
_geom_torsion_site_symmetry_4
_geom_torsion
_geom_torsion_publ_flag
C1 N1 N3 C11 . . . . 91.99(18) yes
C1 N1 N3 C15 . . . . -90.07(19) yes
C5 N1 N3 C11 . . . . -91.23(18) yes
C5 N1 N3 C15 . . . . 86.71(18) yes
C6 N2 N4 C16 . . . . 99.26(17) yes
C6 N2 N4 C20 . . . . -80.77(17) yes
C10 N2 N4 C16 . . . . -78.55(17) yes
C10 N2 N4 C20 . . . . 101.42(17) yes
C21 N6 N8 C31 . . . . 87.58(17) yes
C21 N6 N8 C35 . . . . -87.89(17) yes
C25 N6 N8 C31 . . . . -88.86(17) yes
C25 N6 N8 C35 . . . . 95.67(17) yes
C26 N7 N9 C36 . . . . 82.20(16) yes
C26 N7 N9 C40 . . . . -92.89(16) yes
C30 N7 N9 C36 . . . . -100.52(16) yes
C30 N7 N9 C40 . . . . 84.39(17) yes
